data_4078410
loop_
_publ_author_name
'Roberts, Courtney C.'
'Barnett, Brandon R.'
'Green, David B.'
'Fritsch, Joseph M.'

_publ_section_title
;
 Synthesis and Structures of Tridentate Ketoiminate Zinc Complexes That
 Act Asl-Lactide Ring-Opening Polymerization Catalysts
;
_journal_issue 11
_journal_name_full Organometallics
_journal_page_first 4133
_journal_paper_doi 10.1021/om200865w
_journal_volume 31
_journal_year 2012
_chemical_formula_moiety 'C20 H31 N3 O Si2 Zn'
_chemical_formula_sum 'C20 H31 N3 O Si2 Zn'
_chemical_formula_weight 451.03
_chemical_name_systematic
; 
 ? 
;
_space_group_IT_number 4
_symmetry_cell_setting monoclinic
_symmetry_space_group_name_Hall 'P 2yb'
_symmetry_space_group_name_H-M 'P 1 21 1'
_atom_sites_solution_hydrogens geom
_atom_sites_solution_primary direct
_atom_sites_solution_secondary difmap
_audit_creation_method SHELXL-97
_cell_angle_alpha 90.00
_cell_angle_beta 102.1960(10)
_cell_angle_gamma 90.00
_cell_formula_units_Z 2
_cell_length_a 10.1315(5)
_cell_length_b 10.2865(5)
_cell_length_c 11.0789(5)
_cell_measurement_reflns_used 9914
_cell_measurement_temperature 100(2)
_cell_measurement_theta_max 30.55
_cell_measurement_theta_min 4.15
_cell_volume 1128.56(9)
_computing_cell_refinement 'Bruker SAINT'
_computing_data_collection 'Bruker APEX2'
_computing_data_reduction 'Bruker SAINT'
_computing_molecular_graphics 'Bruker SHELXTL'
_computing_publication_material 'Bruker SHELXTL'
_computing_structure_refinement 'SHELXL-97 (Sheldrick, 2008)'
_computing_structure_solution 'SHELXS-97 (Sheldrick, 2008)'
_diffrn_ambient_temperature 100(2)
_diffrn_measured_fraction_theta_full 0.991
_diffrn_measured_fraction_theta_max 0.941
_diffrn_measurement_device_type 'Bruker APEX-II CCD'
_diffrn_measurement_method '\f and \w scans'
_diffrn_radiation_monochromator graphite
_diffrn_radiation_source 'fine-focus sealed tube'
_diffrn_radiation_type MoK\a
_diffrn_radiation_wavelength 0.71073
_diffrn_reflns_av_R_equivalents 0.0202
_diffrn_reflns_av_sigmaI/netI 0.0433
_diffrn_reflns_limit_h_max 14
_diffrn_reflns_limit_h_min -14
_diffrn_reflns_limit_k_max 14
_diffrn_reflns_limit_k_min -14
_diffrn_reflns_limit_l_max 15
_diffrn_reflns_limit_l_min -15
_diffrn_reflns_number 15614
_diffrn_reflns_theta_full 29.00
_diffrn_reflns_theta_max 30.78
_diffrn_reflns_theta_min 3.76
_exptl_absorpt_coefficient_mu 1.209
_exptl_absorpt_correction_T_max 0.8301
_exptl_absorpt_correction_T_min 0.7311
_exptl_absorpt_correction_type multi-scan
_exptl_absorpt_process_details 'Sadabs (Bruker)'
_exptl_crystal_colour yellow
_exptl_crystal_density_diffrn 1.327
_exptl_crystal_density_method 'not measured'
_exptl_crystal_description block
_exptl_crystal_F_000 476
_exptl_crystal_size_max 0.30
_exptl_crystal_size_mid 0.20
_exptl_crystal_size_min 0.16
_refine_diff_density_max 0.297
_refine_diff_density_min -0.196
_refine_diff_density_rms 0.044
_refine_ls_abs_structure_details 'Flack H D (1983), Acta Cryst. A39, 876-881'
_refine_ls_abs_structure_Flack 0.008(5)
_refine_ls_extinction_method none
_refine_ls_goodness_of_fit_ref 1.016
_refine_ls_hydrogen_treatment constr
_refine_ls_matrix_type full
_refine_ls_number_parameters 252
_refine_ls_number_reflns 6413
_refine_ls_number_restraints 1
_refine_ls_restrained_S_all 1.016
_refine_ls_R_factor_all 0.0220
_refine_ls_R_factor_gt 0.0208
_refine_ls_shift/su_max 0.001
_refine_ls_shift/su_mean 0.000
_refine_ls_structure_factor_coef Fsqd
_refine_ls_weighting_details 'calc w=1/[\s^2^(Fo^2^)+(0.0063P)^2^+0.0000P] where P=(Fo^2^+2Fc^2^)/3'
_refine_ls_weighting_scheme calc
_refine_ls_wR_factor_gt 0.0468
_refine_ls_wR_factor_ref 0.0471
_reflns_number_gt 6149
_reflns_number_total 6413
_reflns_threshold_expression >2sigma(I)
_cod_data_source_file om200865w_si_002.cif
_cod_data_source_block 1a
_cod_depositor_comments
;
The following automatic conversions were performed:

'_symmetry_cell_setting' value 'Monoclinic' changed to 'monoclinic'
according to /home/saulius/struct/CIF-dictionaries/cif_core.dic
dictionary named 'cif_core.dic' version 2.4.1 from 2010-06-29.

Automatic conversion script
Id: cif_fix_values 1891 2012-01-12 08:04:46Z andrius 
;
_cod_original_sg_symbol_H-M P2(1)
_cod_database_code 4078410

loop_
_symmetry_equiv_pos_as_xyz
'x, y, z'
'-x, y+1/2, -z'

loop_
_atom_site_label
_atom_site_type_symbol
_atom_site_fract_x
_atom_site_fract_y
_atom_site_fract_z
_atom_site_U_iso_or_equiv
_atom_site_adp_type
_atom_site_occupancy
_atom_site_symmetry_multiplicity
_atom_site_calc_flag
_atom_site_refinement_flags
Zn1 Zn 0.722387(15) 0.458168(15) 0.221172(13) 0.01525(4) Uani 1 1 d .
Si1 Si 0.66395(4) 0.34357(4) 0.45635(3) 0.01543(8) Uani 1 1 d .
Si2 Si 0.93216(4) 0.27728(4) 0.37973(3) 0.01550(8) Uani 1 1 d .
O1 O 0.63583(10) 0.61975(9) 0.25797(9) 0.0193(2) Uani 1 1 d .
N1 N 0.78585(12) 0.53289(11) 0.07529(10) 0.0158(2) Uani 1 1 d .
N2 N 0.65302(12) 0.30974(11) 0.07535(11) 0.0175(2) Uani 1 1 d .
N3 N 0.78010(12) 0.35352(11) 0.36458(10) 0.0162(2) Uani 1 1 d .
C1 C 0.65679(15) 0.73004(13) 0.21163(13) 0.0176(3) Uani 1 1 d .
C2 C 0.72061(14) 0.75025(13) 0.11345(13) 0.0177(3) Uani 1 1 d .
H2 H 0.7332 0.8384 0.0930 0.021 Uiso 1 1 calc R
C3 C 0.76899(14) 0.65619(13) 0.04046(13) 0.0160(3) Uani 1 1 d .
C4 C 0.81785(14) 0.43382(13) -0.00122(12) 0.0167(3) Uani 1 1 d .
C5 C 0.74369(14) 0.31542(14) -0.00078(13) 0.0169(3) Uani 1 1 d .
C6 C 0.58289(16) 0.20114(14) 0.07624(15) 0.0216(3) Uani 1 1 d .
H6 H 0.5219 0.1960 0.1304 0.026 Uiso 1 1 calc R
C7 C 0.59391(16) 0.09323(15) 0.00143(15) 0.0262(3) Uani 1 1 d .
H7 H 0.5388 0.0188 0.0028 0.031 Uiso 1 1 calc R
C8 C 0.68517(17) 0.09695(15) -0.07331(14) 0.0260(3) Uani 1 1 d .
H8 H 0.6943 0.0247 -0.1243 0.031 Uiso 1 1 calc R
C9 C 0.76587(17) 0.20874(15) -0.07453(14) 0.0214(3) Uani 1 1 d .
C10 C 0.86702(17) 0.21953(15) -0.14550(14) 0.0258(3) Uani 1 1 d .
H10 H 0.8829 0.1492 -0.1961 0.031 Uiso 1 1 calc R
C11 C 0.94068(16) 0.32985(16) -0.14114(13) 0.0247(3) Uani 1 1 d .
H11 H 1.0090 0.3352 -0.1880 0.030 Uiso 1 1 calc R
C12 C 0.91825(15) 0.43734(15) -0.06836(12) 0.0206(3) Uani 1 1 d .
H12 H 0.9728 0.5128 -0.0656 0.025 Uiso 1 1 calc R
C13 C 0.79346(17) 0.70262(15) -0.08236(14) 0.0204(3) Uani 1 1 d .
H13A H 0.8900 0.7194 -0.0752 0.031 Uiso 1 1 calc R
H13B H 0.7425 0.7829 -0.1064 0.031 Uiso 1 1 calc R
H13C H 0.7637 0.6357 -0.1452 0.031 Uiso 1 1 calc R
C14 C 0.59965(17) 0.84511(15) 0.26731(14) 0.0248(3) Uani 1 1 d .
H14A H 0.5008 0.8410 0.2468 0.037 Uiso 1 1 calc R
H14B H 0.6298 0.9256 0.2342 0.037 Uiso 1 1 calc R
H14C H 0.6312 0.8437 0.3572 0.037 Uiso 1 1 calc R
C15 C 0.48810(15) 0.36786(15) 0.36211(14) 0.0226(3) Uani 1 1 d .
H15A H 0.4840 0.4498 0.3163 0.034 Uiso 1 1 calc R
H15B H 0.4240 0.3708 0.4171 0.034 Uiso 1 1 calc R
H15C H 0.4647 0.2956 0.3039 0.034 Uiso 1 1 calc R
C16 C 0.69306(15) 0.47268(18) 0.57893(13) 0.0232(3) Uani 1 1 d .
H16A H 0.7819 0.4600 0.6332 0.035 Uiso 1 1 calc R
H16B H 0.6229 0.4669 0.6276 0.035 Uiso 1 1 calc R
H16C H 0.6895 0.5585 0.5400 0.035 Uiso 1 1 calc R
C17 C 0.66076(17) 0.17969(15) 0.53025(15) 0.0252(3) Uani 1 1 d .
H17A H 0.6407 0.1128 0.4660 0.038 Uiso 1 1 calc R
H17B H 0.5909 0.1786 0.5794 0.038 Uiso 1 1 calc R
H17C H 0.7490 0.1621 0.5839 0.038 Uiso 1 1 calc R
C18 C 1.02142(16) 0.24841(16) 0.54370(14) 0.0245(3) Uani 1 1 d .
H18A H 1.0468 0.3320 0.5844 0.037 Uiso 1 1 calc R
H18B H 1.1028 0.1965 0.5450 0.037 Uiso 1 1 calc R
H18C H 0.9613 0.2017 0.5874 0.037 Uiso 1 1 calc R
C19 C 0.91485(17) 0.11604(15) 0.29799(16) 0.0273(3) Uani 1 1 d .
H19A H 0.8567 0.0588 0.3347 0.041 Uiso 1 1 calc R
H19B H 1.0042 0.0761 0.3064 0.041 Uiso 1 1 calc R
H19C H 0.8747 0.1291 0.2103 0.041 Uiso 1 1 calc R
C20 C 1.05050(16) 0.37913(15) 0.31004(15) 0.0244(3) Uani 1 1 d .
H20A H 1.0127 0.3914 0.2218 0.037 Uiso 1 1 calc R
H20B H 1.1381 0.3352 0.3208 0.037 Uiso 1 1 calc R
H20C H 1.0625 0.4640 0.3511 0.037 Uiso 1 1 calc R

loop_
_atom_site_aniso_label
_atom_site_aniso_U_11
_atom_site_aniso_U_22
_atom_site_aniso_U_33
_atom_site_aniso_U_23
_atom_site_aniso_U_13
_atom_site_aniso_U_12
Zn1 0.01823(7) 0.01449(7) 0.01389(7) 0.00209(7) 0.00531(5) 0.00201(7)
Si1 0.01604(19) 0.01576(18) 0.01522(17) 0.00132(14) 0.00495(14) -0.00053(14)
Si2 0.01588(19) 0.01538(18) 0.01536(17) -0.00045(14) 0.00359(14) 0.00131(14)
O1 0.0237(5) 0.0168(5) 0.0199(5) 0.0022(4) 0.0106(4) 0.0027(4)
N1 0.0184(6) 0.0148(5) 0.0147(5) -0.0005(4) 0.0047(4) 0.0004(4)
N2 0.0181(6) 0.0163(6) 0.0175(5) 0.0004(4) 0.0022(5) 0.0012(4)
N3 0.0175(6) 0.0164(6) 0.0156(5) 0.0024(5) 0.0054(4) 0.0017(4)
C1 0.0166(7) 0.0168(6) 0.0183(7) -0.0005(5) 0.0010(5) 0.0019(5)
C2 0.0203(7) 0.0134(6) 0.0195(6) 0.0008(5) 0.0047(5) -0.0005(5)
C3 0.0145(7) 0.0166(6) 0.0166(6) 0.0016(5) 0.0028(5) -0.0015(5)
C4 0.0189(7) 0.0188(8) 0.0119(5) 0.0015(5) 0.0016(5) 0.0060(5)
C5 0.0190(7) 0.0173(7) 0.0128(6) -0.0002(5) -0.0003(5) 0.0049(5)
C6 0.0195(7) 0.0192(7) 0.0244(7) 0.0021(6) 0.0007(6) -0.0017(5)
C7 0.0269(8) 0.0172(7) 0.0291(8) 0.0004(6) -0.0063(7) -0.0019(6)
C8 0.0337(9) 0.0187(7) 0.0205(7) -0.0038(6) -0.0055(6) 0.0059(6)
C9 0.0269(8) 0.0191(7) 0.0156(7) -0.0004(6) -0.0016(6) 0.0087(6)
C10 0.0347(9) 0.0270(8) 0.0151(7) -0.0015(6) 0.0040(6) 0.0152(7)
C11 0.0269(8) 0.0333(8) 0.0154(7) 0.0027(6) 0.0077(6) 0.0128(7)
C12 0.0229(7) 0.0240(8) 0.0155(6) 0.0037(6) 0.0053(5) 0.0055(6)
C13 0.0255(8) 0.0190(7) 0.0176(7) 0.0045(6) 0.0061(6) 0.0019(6)
C14 0.0323(9) 0.0182(7) 0.0270(8) -0.0017(6) 0.0129(6) 0.0025(6)
C15 0.0182(7) 0.0283(8) 0.0218(7) -0.0001(6) 0.0055(6) 0.0001(6)
C16 0.0233(7) 0.0252(8) 0.0232(7) -0.0038(6) 0.0096(5) -0.0044(6)
C17 0.0263(8) 0.0230(7) 0.0286(8) 0.0079(6) 0.0111(7) -0.0011(6)
C18 0.0223(8) 0.0313(8) 0.0192(7) 0.0026(6) 0.0030(6) 0.0030(6)
C19 0.0250(8) 0.0215(8) 0.0340(8) -0.0073(6) 0.0032(7) 0.0048(6)
C20 0.0211(8) 0.0293(8) 0.0248(7) 0.0013(6) 0.0092(6) 0.0009(6)

loop_
_atom_type_symbol
_atom_type_description
_atom_type_scat_dispersion_real
_atom_type_scat_dispersion_imag
_atom_type_scat_source
C C 0.0033 0.0016 'International Tables Vol C Tables 4.2.6.8 and 6.1.1.4'
H H 0.0000 0.0000 'International Tables Vol C Tables 4.2.6.8 and 6.1.1.4'
N N 0.0061 0.0033 'International Tables Vol C Tables 4.2.6.8 and 6.1.1.4'
O O 0.0106 0.0060 'International Tables Vol C Tables 4.2.6.8 and 6.1.1.4'
Zn Zn 0.2839 1.4301 'International Tables Vol C Tables 4.2.6.8 and 6.1.1.4'
Si Si 0.0817 0.0704 'International Tables Vol C Tables 4.2.6.8 and 6.1.1.4'

loop_
_geom_angle_atom_site_label_1
_geom_angle_atom_site_label_2
_geom_angle_atom_site_label_3
_geom_angle
N3 Zn1 O1 112.16(5)
N3 Zn1 N1 142.26(5)
O1 Zn1 N1 94.36(4)
N3 Zn1 N2 102.23(5)
O1 Zn1 N2 130.20(4)
N1 Zn1 N2 77.57(5)
N3 Si1 C17 112.94(7)
N3 Si1 C16 111.37(6)
C17 Si1 C16 109.53(7)
N3 Si1 C15 110.57(6)
C17 Si1 C15 105.05(7)
C16 Si1 C15 107.03(7)
N3 Si2 C18 114.16(7)
N3 Si2 C20 110.19(6)
C18 Si2 C20 105.54(7)
N3 Si2 C19 111.59(7)
C18 Si2 C19 107.69(8)
C20 Si2 C19 107.28(8)
C1 O1 Zn1 123.21(9)
C3 N1 C4 123.33(12)
C3 N1 Zn1 123.72(10)
C4 N1 Zn1 111.13(9)
C6 N2 C5 118.02(12)
C6 N2 Zn1 131.33(10)
C5 N2 Zn1 105.48(9)
Si2 N3 Si1 129.33(7)
Si2 N3 Zn1 116.97(6)
Si1 N3 Zn1 113.59(6)
O1 C1 C2 126.04(13)
O1 C1 C14 114.91(12)
C2 C1 C14 118.98(13)
C1 C2 C3 128.22(13)
C1 C2 H2 115.9
C3 C2 H2 115.9
N1 C3 C2 121.81(13)
N1 C3 C13 121.92(13)
C2 C3 C13 116.20(12)
C12 C4 N1 126.52(13)
C12 C4 C5 118.08(13)
N1 C4 C5 115.24(12)
N2 C5 C9 122.03(13)
N2 C5 C4 117.25(12)
C9 C5 C4 120.70(13)
N2 C6 C7 123.54(15)
N2 C6 H6 118.2
C7 C6 H6 118.2
C8 C7 C6 118.96(15)
C8 C7 H7 120.5
C6 C7 H7 120.5
C7 C8 C9 119.73(14)
C7 C8 H8 120.1
C9 C8 H8 120.1
C8 C9 C5 117.59(15)
C8 C9 C10 123.72(15)
C5 C9 C10 118.69(15)
C11 C10 C9 120.14(14)
C11 C10 H10 119.9
C9 C10 H10 119.9
C10 C11 C12 121.45(14)
C10 C11 H11 119.3
C12 C11 H11 119.3
C4 C12 C11 120.76(14)
C4 C12 H12 119.6
C11 C12 H12 119.6
C3 C13 H13A 109.5
C3 C13 H13B 109.5
H13A C13 H13B 109.5
C3 C13 H13C 109.5
H13A C13 H13C 109.5
H13B C13 H13C 109.5
C1 C14 H14A 109.5
C1 C14 H14B 109.5
H14A C14 H14B 109.5
C1 C14 H14C 109.5
H14A C14 H14C 109.5
H14B C14 H14C 109.5
Si1 C15 H15A 109.5
Si1 C15 H15B 109.5
H15A C15 H15B 109.5
Si1 C15 H15C 109.5
H15A C15 H15C 109.5
H15B C15 H15C 109.5
Si1 C16 H16A 109.5
Si1 C16 H16B 109.5
H16A C16 H16B 109.5
Si1 C16 H16C 109.5
H16A C16 H16C 109.5
H16B C16 H16C 109.5
Si1 C17 H17A 109.5
Si1 C17 H17B 109.5
H17A C17 H17B 109.5
Si1 C17 H17C 109.5
H17A C17 H17C 109.5
H17B C17 H17C 109.5
Si2 C18 H18A 109.5
Si2 C18 H18B 109.5
H18A C18 H18B 109.5
Si2 C18 H18C 109.5
H18A C18 H18C 109.5
H18B C18 H18C 109.5
Si2 C19 H19A 109.5
Si2 C19 H19B 109.5
H19A C19 H19B 109.5
Si2 C19 H19C 109.5
H19A C19 H19C 109.5
H19B C19 H19C 109.5
Si2 C20 H20A 109.5
Si2 C20 H20B 109.5
H20A C20 H20B 109.5
Si2 C20 H20C 109.5
H20A C20 H20C 109.5
H20B C20 H20C 109.5

loop_
_geom_bond_atom_site_label_1
_geom_bond_atom_site_label_2
_geom_bond_distance
Zn1 N3 1.9059(11)
Zn1 O1 1.9618(10)
Zn1 N1 2.0138(11)
Zn1 N2 2.2260(12)
Si1 N3 1.7130(12)
Si1 C17 1.8773(15)
Si1 C16 1.8777(16)
Si1 C15 1.8817(15)
Si2 N3 1.7051(12)
Si2 C18 1.8740(15)
Si2 C20 1.8768(16)
Si2 C19 1.8801(16)
O1 C1 1.2814(17)
N1 C3 1.3263(17)
N1 C4 1.4064(17)
N2 C6 1.3250(18)
N2 C5 1.3733(19)
C1 C2 1.393(2)
C1 C14 1.506(2)
C2 C3 1.413(2)
C2 H2 0.9500
C3 C13 1.511(2)
C4 C12 1.3817(19)
C4 C5 1.432(2)
C5 C9 1.414(2)
C6 C7 1.404(2)
C6 H6 0.9500
C7 C8 1.366(2)
C7 H7 0.9500
C8 C9 1.413(2)
C8 H8 0.9500
C9 C10 1.422(2)
C10 C11 1.353(2)
C10 H10 0.9500
C11 C12 1.415(2)
C11 H11 0.9500
C12 H12 0.9500
C13 H13A 0.9800
C13 H13B 0.9800
C13 H13C 0.9800
C14 H14A 0.9800
C14 H14B 0.9800
C14 H14C 0.9800
C15 H15A 0.9800
C15 H15B 0.9800
C15 H15C 0.9800
C16 H16A 0.9800
C16 H16B 0.9800
C16 H16C 0.9800
C17 H17A 0.9800
C17 H17B 0.9800
C17 H17C 0.9800
C18 H18A 0.9800
C18 H18B 0.9800
C18 H18C 0.9800
C19 H19A 0.9800
C19 H19B 0.9800
C19 H19C 0.9800
C20 H20A 0.9800
C20 H20B 0.9800
C20 H20C 0.9800

loop_
_geom_torsion_atom_site_label_1
_geom_torsion_atom_site_label_2
_geom_torsion_atom_site_label_3
_geom_torsion_atom_site_label_4
_geom_torsion
N3 Zn1 O1 C1 138.44(11)
N1 Zn1 O1 C1 -14.11(11)
N2 Zn1 O1 C1 -91.49(12)
N3 Zn1 N1 C3 -132.16(11)
O1 Zn1 N1 C3 3.61(12)
N2 Zn1 N1 C3 133.86(12)
N3 Zn1 N1 C4 62.78(12)
O1 Zn1 N1 C4 -161.45(9)
N2 Zn1 N1 C4 -31.20(9)
N3 Zn1 N2 C6 41.26(13)
O1 Zn1 N2 C6 -92.25(13)
N1 Zn1 N2 C6 -177.41(14)
N3 Zn1 N2 C5 -111.96(9)
O1 Zn1 N2 C5 114.53(9)
N1 Zn1 N2 C5 29.38(9)
C18 Si2 N3 Si1 -32.86(12)
C20 Si2 N3 Si1 -151.40(9)
C19 Si2 N3 Si1 89.53(11)
C18 Si2 N3 Zn1 151.14(7)
C20 Si2 N3 Zn1 32.61(9)
C19 Si2 N3 Zn1 -86.46(9)
C17 Si1 N3 Si2 -31.94(11)
C16 Si1 N3 Si2 91.80(10)
C15 Si1 N3 Si2 -149.33(9)
C17 Si1 N3 Zn1 144.17(7)
C16 Si1 N3 Zn1 -92.10(8)
C15 Si1 N3 Zn1 26.78(9)
O1 Zn1 N3 Si2 -140.01(6)
N1 Zn1 N3 Si2 -8.69(12)
N2 Zn1 N3 Si2 76.73(7)
O1 Zn1 N3 Si1 43.37(8)
N1 Zn1 N3 Si1 174.69(6)
N2 Zn1 N3 Si1 -99.89(7)
Zn1 O1 C1 C2 12.9(2)
Zn1 O1 C1 C14 -170.20(10)
O1 C1 C2 C3 3.6(2)
C14 C1 C2 C3 -173.23(14)
C4 N1 C3 C2 171.99(13)
Zn1 N1 C3 C2 8.72(19)
C4 N1 C3 C13 -4.8(2)
Zn1 N1 C3 C13 -168.06(11)
C1 C2 C3 N1 -15.5(2)
C1 C2 C3 C13 161.46(15)
C3 N1 C4 C12 48.6(2)
Zn1 N1 C4 C12 -146.32(11)
C3 N1 C4 C5 -136.13(14)
Zn1 N1 C4 C5 29.00(14)
C6 N2 C5 C9 -1.6(2)
Zn1 N2 C5 C9 155.87(11)
C6 N2 C5 C4 179.56(12)
Zn1 N2 C5 C4 -22.98(14)
C12 C4 C5 N2 174.15(12)
N1 C4 C5 N2 -1.58(17)
C12 C4 C5 C9 -4.72(19)
N1 C4 C5 C9 179.55(12)
C5 N2 C6 C7 -1.7(2)
Zn1 N2 C6 C7 -152.20(12)
N2 C6 C7 C8 2.6(2)
C6 C7 C8 C9 -0.3(2)
C7 C8 C9 C5 -2.7(2)
C7 C8 C9 C10 177.45(14)
N2 C5 C9 C8 3.7(2)
C4 C5 C9 C8 -177.47(13)
N2 C5 C9 C10 -176.39(13)
C4 C5 C9 C10 2.4(2)
C8 C9 C10 C11 -179.65(14)
C5 C9 C10 C11 0.5(2)
C9 C10 C11 C12 -1.0(2)
N1 C4 C12 C11 179.39(13)
C5 C4 C12 C11 4.19(19)
C10 C11 C12 C4 -1.4(2)
